data_7228250
loop_
_publ_author_name
'Wu, Chang-Jing'
'Li, Chang-Wei'
'Gao, Hao'
'Huang, Xiao-Jun'
'Cui, Cheng-Bin'

_publ_section_title
;
 Penicimutamides D--E: two new prenylated indole alkaloids from a mutant
 of the marine-derived Penicillium purpurogenum G59
;
_journal_issue 40
_journal_name_full 'RSC Adv.'
_journal_page_first 24718
_journal_paper_doi 10.1039/C7RA02446K
_journal_volume 7
_journal_year 2017
_chemical_absolute_configuration unk
_chemical_formula_moiety 'C21 H25 N3 O2, C H4 O'
_chemical_formula_sum 'C22 H29 N3 O3'
_chemical_formula_weight 383.48
_chemical_name_systematic
;
 ? 
;
_space_group_crystal_system orthorhombic
_space_group_IT_number 19
_space_group_name_Hall 'P 2ac 2ab'
_space_group_name_H-M_alt 'P 21 21 21'
_symmetry_space_group_name_Hall 'P 2ac 2ab'
_symmetry_space_group_name_H-M 'P 21 21 21'
_atom_sites_solution_hydrogens geom
_atom_sites_solution_primary direct
_atom_sites_solution_secondary difmap
_audit_creation_date 2014-03-18
_audit_creation_method
;
  Olex2 1.1
  (compiled 2011.02.15 svn.r1672, GUI svn.r3494)
;
_audit_update_record
;
2017-02-10 deposited with the CCDC.
2017-04-27 downloaded from the CCDC.
;
_cell_angle_alpha 90.00
_cell_angle_beta 90.00
_cell_angle_gamma 90.00
_cell_formula_units_Z 4
_cell_length_a 11.841(6)
_cell_length_b 12.064(3)
_cell_length_c 13.693(5)
_cell_measurement_reflns_used 2796
_cell_measurement_temperature 100.6
_cell_measurement_theta_max 71.5959
_cell_measurement_theta_min 3.2293
_cell_volume 1956.0(13)
_computing_cell_refinement
;
CrysAlisPro, Agilent Technologies,
Version 1.171.35.11 (release 16-05-2011 CrysAlis171 .NET)
(compiled May 16 2011,17:55:39)
;
_computing_data_collection
;
CrysAlisPro, Agilent Technologies,
Version 1.171.35.11 (release 16-05-2011 CrysAlis171 .NET)
(compiled May 16 2011,17:55:39)
;
_computing_data_reduction
;
CrysAlisPro, Agilent Technologies,
Version 1.171.35.11 (release 16-05-2011 CrysAlis171 .NET)
(compiled May 16 2011,17:55:39)
;
_computing_molecular_graphics
;
O. V. Dolomanov, L. J. Bourhis, R. J. Gildea, J. A. K. Howard and H. Puschmann,
OLEX2: a complete structure solution, refinement and analysis program.
J. Appl. Cryst. (2009). 42, 339-341.
;
_computing_publication_material
;
O. V. Dolomanov, L. J. Bourhis, R. J. Gildea, J. A. K. Howard and H. Puschmann,
OLEX2: a complete structure solution, refinement and analysis program.
J. Appl. Cryst. (2009). 42, 339-341.
;
_computing_structure_refinement 'SHELXL-97 (Sheldrick, 1997)'
_computing_structure_solution 'A short history of SHELX (Sheldrick, 2007)/Bruker'
_diffrn_ambient_temperature 100.6
_diffrn_detector_area_resol_mean 16.0971
_diffrn_measured_fraction_theta_full 0.997
_diffrn_measured_fraction_theta_max 0.997
_diffrn_measurement_details
;
#__ type_ start__ end____ width___ exp.time_
  1 omega  -63.00  -34.00   1.0000    1.5000
omega____ theta____ kappa____ phi______ frames
    -        0.0000  -37.0000    0.0000 29

#__ type_ start__ end____ width___ exp.time_
  2 omega  -25.00    2.00   1.0000    1.5000
omega____ theta____ kappa____ phi______ frames
    -        0.0000  -37.0000    0.0000 27

#__ type_ start__ end____ width___ exp.time_
  3 omega  -25.00    2.00   1.0000    1.5000
omega____ theta____ kappa____ phi______ frames
    -        0.0000   37.0000 -180.0000 27

#__ type_ start__ end____ width___ exp.time_
  4 omega  -27.00   27.00   1.0000    1.5000
omega____ theta____ kappa____ phi______ frames
    -      -42.5000   37.0000   60.0000 54

#__ type_ start__ end____ width___ exp.time_
  5 omega  -49.00  -15.00   1.0000    1.5000
omega____ theta____ kappa____ phi______ frames
    -      -42.5000   37.0000 -150.0000 34

#__ type_ start__ end____ width___ exp.time_
  6 omega   -8.00   21.00   1.0000    1.5000
omega____ theta____ kappa____ phi______ frames
    -      -42.5000   37.0000 -150.0000 29

#__ type_ start__ end____ width___ exp.time_
  7 omega  -52.00   29.00   1.0000    1.5000
omega____ theta____ kappa____ phi______ frames
    -      -42.5000   45.0000  -60.0000 81

#__ type_ start__ end____ width___ exp.time_
  8 omega   23.00   93.00   1.0000    1.5000
omega____ theta____ kappa____ phi______ frames
    -       56.0000 -103.0000  -31.0000 70

#__ type_ start__ end____ width___ exp.time_
  9 omega   41.00   75.00   1.0000    2.0000
omega____ theta____ kappa____ phi______ frames
    -      112.0000  -45.0000  120.0000 34

#__ type_ start__ end____ width___ exp.time_
 10 omega   87.00  114.00   1.0000    2.0000
omega____ theta____ kappa____ phi______ frames
    -      112.0000 -108.0000   17.0000 27

#__ type_ start__ end____ width___ exp.time_
 11 omega  110.00  155.00   1.0000    2.0000
omega____ theta____ kappa____ phi______ frames
    -      112.0000  111.0000 -180.0000 45

#__ type_ start__ end____ width___ exp.time_
 12 omega   90.00  144.00   1.0000    2.0000
omega____ theta____ kappa____ phi______ frames
    -      112.0000   45.0000   60.0000 54

#__ type_ start__ end____ width___ exp.time_
 13 omega  152.00  178.00   1.0000    2.0000
omega____ theta____ kappa____ phi______ frames
    -      112.0000   45.0000   30.0000 26

#__ type_ start__ end____ width___ exp.time_
 14 omega  102.00  140.00   1.0000    2.0000
omega____ theta____ kappa____ phi______ frames
    -      112.0000   45.0000   30.0000 38

#__ type_ start__ end____ width___ exp.time_
 15 omega  153.00  178.00   1.0000    2.0000
omega____ theta____ kappa____ phi______ frames
    -      112.0000  108.0000  162.0000 25

#__ type_ start__ end____ width___ exp.time_
 16 omega  101.00  162.00   1.0000    2.0000
omega____ theta____ kappa____ phi______ frames
    -      112.0000  103.0000 -148.0000 61

#__ type_ start__ end____ width___ exp.time_
 17 omega   44.00   83.00   1.0000    2.0000
omega____ theta____ kappa____ phi______ frames
    -      112.0000  -45.0000  150.0000 39
;
_diffrn_measurement_device_type 'Xcalibur, Eos, Gemini'
_diffrn_measurement_method '\w scans'
_diffrn_orient_matrix_UB_11 -0.0514602000
_diffrn_orient_matrix_UB_12 -0.1150551000
_diffrn_orient_matrix_UB_13 0.0195449000
_diffrn_orient_matrix_UB_21 0.1155918000
_diffrn_orient_matrix_UB_22 -0.0419109000
_diffrn_orient_matrix_UB_23 0.0356923000
_diffrn_orient_matrix_UB_31 -0.0294135000
_diffrn_orient_matrix_UB_32 0.0358127000
_diffrn_orient_matrix_UB_33 0.1051496000
_diffrn_radiation_monochromator graphite
_diffrn_radiation_type 'Cu K\a'
_diffrn_radiation_wavelength 1.5418
_diffrn_reflns_av_R_equivalents 0.0000
_diffrn_reflns_av_unetI/netI 0.0381
_diffrn_reflns_limit_h_max 14
_diffrn_reflns_limit_h_min -14
_diffrn_reflns_limit_k_max 14
_diffrn_reflns_limit_k_min 0
_diffrn_reflns_limit_l_max 16
_diffrn_reflns_limit_l_min 0
_diffrn_reflns_number 3784
_diffrn_reflns_theta_full 71.74
_diffrn_reflns_theta_max 71.74
_diffrn_reflns_theta_min 4.89
_diffrn_source 'Enhance (Cu) X-ray Source'
_exptl_absorpt_coefficient_mu 0.701
_exptl_absorpt_correction_T_max 1.00000
_exptl_absorpt_correction_T_min 0.83333
_exptl_absorpt_correction_type multi-scan
_exptl_absorpt_process_details
;
CrysAlisPro, Agilent Technologies,
Version 1.171.35.11 (release 16-05-2011 CrysAlis171 .NET)
(compiled May 16 2011,17:55:39)
Empirical absorption correction using spherical harmonics,
 implemented in SCALE3 ABSPACK scaling algorithm.
;
_exptl_crystal_density_diffrn 1.302
_exptl_crystal_density_method 'not measured'
_exptl_crystal_F_000 824
_exptl_crystal_size_max 0.35
_exptl_crystal_size_mid 0.20
_exptl_crystal_size_min 0.08
_refine_diff_density_max 0.287
_refine_diff_density_min -0.288
_refine_diff_density_rms 0.055
_refine_ls_abs_structure_details 'Flack H D (1983), Acta Cryst. A39, 876-881'
_refine_ls_abs_structure_Flack -0.2(2)
_refine_ls_extinction_method none
_refine_ls_goodness_of_fit_ref 1.036
_refine_ls_hydrogen_treatment mixed
_refine_ls_matrix_type full
_refine_ls_number_parameters 258
_refine_ls_number_reflns 3784
_refine_ls_number_restraints 0
_refine_ls_restrained_S_all 1.036
_refine_ls_R_factor_all 0.0434
_refine_ls_R_factor_gt 0.0410
_refine_ls_shift/su_max 0.001
_refine_ls_shift/su_mean 0.000
_refine_ls_structure_factor_coef Fsqd
_refine_ls_weighting_details 'calc w=1/[\s^2^(Fo^2^)+(0.0635P)^2^+0.4652P] where P=(Fo^2^+2Fc^2^)/3'
_refine_ls_weighting_scheme calc
_refine_ls_wR_factor_gt 0.1039
_refine_ls_wR_factor_ref 0.1065
_reflns_number_gt 3597
_reflns_number_total 3784
_reflns_threshold_expression >2sigma(I)
_cod_data_source_file c7ra02446k2.cif
_cod_data_source_block exp_1985
_cod_original_cell_volume 1956.1(14)
_cod_database_code 7228250
_reflns_odcompleteness_completeness 92.64
_reflns_odcompleteness_iscentric 1
_reflns_odcompleteness_theta 66.97

loop_
_space_group_symop_id
_space_group_symop_operation_xyz
1 'x, y, z'
2 '-x+1/2, -y, z+1/2'
3 'x+1/2, -y+1/2, -z'
4 '-x, y+1/2, -z+1/2'

loop_
_atom_site_label
_atom_site_type_symbol
_atom_site_fract_x
_atom_site_fract_y
_atom_site_fract_z
_atom_site_U_iso_or_equiv
_atom_site_adp_type
_atom_site_occupancy
_atom_site_symmetry_multiplicity
_atom_site_calc_flag
_atom_site_refinement_flags
O1 O 0.01848(11) 0.94889(12) 0.56966(10) 0.0202(3) Uani 1 1 d .
O2 O -0.33666(11) 1.06213(10) 0.48758(9) 0.0148(3) Uani 1 1 d .
H2 H -0.3723 1.0493 0.4357 0.022 Uiso 1 1 calc R
C10 C -0.33689(15) 0.83341(14) 0.61345(13) 0.0143(3) Uani 1 1 d .
C9 C -0.16119(15) 0.82697(14) 0.72937(13) 0.0150(3) Uani 1 1 d .
H9A H -0.1699 0.7925 0.7945 0.018 Uiso 1 1 calc R
H9B H -0.1457 0.7675 0.6814 0.018 Uiso 1 1 calc R
N3 N -0.53604(13) 0.88746(13) 0.58952(11) 0.0158(3) Uani 1 1 d .
C11 C -0.43092(15) 0.91254(14) 0.58741(13) 0.0140(3) Uani 1 1 d .
N2 N -0.15255(13) 1.02196(12) 0.61178(11) 0.0141(3) Uani 1 1 d .
H2A H -0.1599 1.0638 0.5595 0.017 Uiso 1 1 calc R
C5 C 0.01702(16) 1.06101(16) 0.81182(13) 0.0189(4) Uani 1 1 d .
H5A H 0.0210 1.1019 0.8744 0.023 Uiso 1 1 calc R
H5B H 0.0228 1.1145 0.7572 0.023 Uiso 1 1 calc R
C17 C -0.75675(16) 1.10691(17) 0.55829(13) 0.0197(4) Uani 1 1 d .
H17 H -0.8362 1.1177 0.5580 0.024 Uiso 1 1 calc R
C3 C 0.05233(15) 0.86802(15) 0.76356(14) 0.0172(4) Uani 1 1 d .
H3A H 0.0955 0.8377 0.7077 0.021 Uiso 1 1 calc R
H3B H 0.0449 0.8099 0.8142 0.021 Uiso 1 1 calc R
N1 N -0.08804(13) 0.99617(13) 0.80519(11) 0.0148(3) Uani 1 1 d .
C13 C -0.34574(15) 1.08178(14) 0.65978(12) 0.0130(3) Uani 1 1 d .
H13A H -0.3225 1.1595 0.6481 0.016 Uiso 1 1 calc R
H13B H -0.3988 1.0813 0.7157 0.016 Uiso 1 1 calc R
C6 C -0.19188(15) 1.05836(14) 0.78101(13) 0.0150(4) Uani 1 1 d .
H6A H -0.1739 1.1381 0.7735 0.018 Uiso 1 1 calc R
H6B H -0.2474 1.0505 0.8346 0.018 Uiso 1 1 calc R
C14 C -0.52614(15) 1.07918(15) 0.56020(12) 0.0152(4) Uani 1 1 d .
C2 C -0.06283(15) 0.90929(14) 0.73099(13) 0.0149(4) Uani 1 1 d .
C7 C -0.24240(15) 1.01354(14) 0.68579(12) 0.0130(3) Uani 1 1 d .
C15 C -0.59759(16) 0.98854(15) 0.57274(12) 0.0147(3) Uani 1 1 d .
C8 C -0.27145(15) 0.88892(14) 0.70110(13) 0.0133(3) Uani 1 1 d .
H8 H -0.3225 0.8849 0.7591 0.016 Uiso 1 1 calc R
C16 C -0.71351(15) 0.99989(16) 0.57199(13) 0.0176(4) Uani 1 1 d .
H16 H -0.7619 0.9378 0.5804 0.021 Uiso 1 1 calc R
C4 C 0.11061(16) 0.97311(16) 0.80563(13) 0.0188(4) Uani 1 1 d .
H4A H 0.1425 0.9579 0.8711 0.023 Uiso 1 1 calc R
H4B H 0.1722 0.9982 0.7620 0.023 Uiso 1 1 calc R
C20 C -0.38480(17) 0.72222(15) 0.64954(15) 0.0211(4) Uani 1 1 d .
H20A H -0.4327 0.7350 0.7068 0.032 Uiso 1 1 calc R
H20B H -0.3225 0.6727 0.6673 0.032 Uiso 1 1 calc R
H20C H -0.4297 0.6881 0.5975 0.032 Uiso 1 1 calc R
C19 C -0.56890(16) 1.18413(15) 0.54568(13) 0.0168(4) Uani 1 1 d .
H19 H -0.5201 1.2457 0.5363 0.020 Uiso 1 1 calc R
C12 C -0.40649(15) 1.03771(14) 0.56896(13) 0.0137(4) Uani 1 1 d .
C18 C -0.68615(16) 1.19726(16) 0.54519(13) 0.0188(4) Uani 1 1 d .
H18 H -0.7178 1.2688 0.5358 0.023 Uiso 1 1 calc R
O3 O -0.46484(13) 0.95925(13) 0.89019(11) 0.0286(3) Uani 1 1 d .
H3 H -0.4840 0.9937 0.9409 0.043 Uiso 1 1 calc R
C1 C -0.05878(15) 0.96220(14) 0.62853(13) 0.0144(3) Uani 1 1 d .
C22 C -0.56236(19) 0.92989(18) 0.83642(15) 0.0264(4) Uani 1 1 d .
H22A H -0.5837 0.9914 0.7935 0.040 Uiso 1 1 calc R
H22B H -0.6245 0.9140 0.8816 0.040 Uiso 1 1 calc R
H22C H -0.5465 0.8639 0.7970 0.040 Uiso 1 1 calc R
C21 C -0.26531(17) 0.80953(16) 0.52121(14) 0.0193(4) Uani 1 1 d .
H21A H -0.3131 0.7755 0.4711 0.029 Uiso 1 1 calc R
H21B H -0.2036 0.7588 0.5380 0.029 Uiso 1 1 calc R
H21C H -0.2339 0.8791 0.4962 0.029 Uiso 1 1 calc R

loop_
_atom_site_aniso_label
_atom_site_aniso_U_11
_atom_site_aniso_U_22
_atom_site_aniso_U_33
_atom_site_aniso_U_23
_atom_site_aniso_U_13
_atom_site_aniso_U_12
O1 0.0146(6) 0.0300(7) 0.0159(6) 0.0014(6) 0.0012(5) 0.0003(5)
O2 0.0137(6) 0.0189(6) 0.0120(6) 0.0004(5) -0.0005(5) -0.0037(5)
C10 0.0129(8) 0.0122(8) 0.0178(8) -0.0007(6) -0.0017(7) -0.0005(7)
C9 0.0134(8) 0.0163(8) 0.0153(8) 0.0025(7) -0.0002(7) 0.0003(7)
N3 0.0160(8) 0.0170(7) 0.0144(7) -0.0009(6) -0.0013(6) -0.0003(6)
C11 0.0153(8) 0.0150(8) 0.0115(7) -0.0025(6) -0.0002(6) -0.0016(7)
N2 0.0149(7) 0.0158(6) 0.0116(6) 0.0032(5) -0.0001(6) -0.0019(6)
C5 0.0174(9) 0.0240(9) 0.0154(8) 0.0012(7) -0.0010(7) -0.0049(8)
C17 0.0145(9) 0.0298(10) 0.0149(9) -0.0010(7) 0.0010(7) 0.0043(8)
C3 0.0134(8) 0.0210(8) 0.0172(8) 0.0021(7) -0.0012(7) 0.0007(7)
N1 0.0141(7) 0.0171(7) 0.0131(7) 0.0006(6) -0.0011(5) -0.0010(6)
C13 0.0136(8) 0.0128(7) 0.0127(7) -0.0014(6) 0.0015(7) 0.0004(6)
C6 0.0154(9) 0.0155(8) 0.0141(8) -0.0011(7) -0.0017(7) 0.0001(7)
C14 0.0154(9) 0.0206(9) 0.0097(7) -0.0016(6) 0.0010(6) -0.0008(7)
C2 0.0136(8) 0.0179(8) 0.0131(8) 0.0015(7) -0.0002(7) -0.0003(7)
C7 0.0135(8) 0.0132(8) 0.0124(8) -0.0008(6) -0.0004(6) -0.0015(6)
C15 0.0166(8) 0.0163(8) 0.0110(8) -0.0006(7) -0.0007(6) 0.0013(7)
C8 0.0139(8) 0.0141(8) 0.0119(7) 0.0017(7) 0.0000(6) -0.0014(7)
C16 0.0137(8) 0.0239(9) 0.0152(8) 0.0000(8) 0.0013(7) -0.0028(7)
C4 0.0141(9) 0.0267(9) 0.0155(8) 0.0007(7) -0.0011(7) -0.0021(7)
C20 0.0184(9) 0.0142(8) 0.0307(10) 0.0018(8) -0.0044(8) -0.0003(7)
C19 0.0180(9) 0.0157(8) 0.0166(8) 0.0001(7) 0.0005(7) -0.0013(7)
C12 0.0147(8) 0.0134(8) 0.0130(8) -0.0001(7) -0.0003(7) -0.0003(6)
C18 0.0202(9) 0.0188(8) 0.0174(8) 0.0006(7) -0.0002(7) 0.0051(7)
O3 0.0271(8) 0.0340(8) 0.0245(7) -0.0079(6) 0.0003(6) 0.0096(7)
C1 0.0148(8) 0.0155(8) 0.0130(8) -0.0010(7) -0.0018(7) -0.0029(6)
C22 0.0317(11) 0.0284(10) 0.0190(9) -0.0024(8) 0.0014(9) 0.0033(9)
C21 0.0202(9) 0.0204(9) 0.0174(8) -0.0041(7) -0.0032(7) 0.0027(7)

loop_
_atom_type_symbol
_atom_type_description
_atom_type_scat_dispersion_real
_atom_type_scat_dispersion_imag
_atom_type_scat_source
C C 0.0181 0.0091 'International Tables Vol C Tables 4.2.6.8 and 6.1.1.4'
H H 0.0000 0.0000 'International Tables Vol C Tables 4.2.6.8 and 6.1.1.4'
N N 0.0311 0.0180 'International Tables Vol C Tables 4.2.6.8 and 6.1.1.4'
O O 0.0492 0.0322 'International Tables Vol C Tables 4.2.6.8 and 6.1.1.4'

loop_
_geom_angle_atom_site_label_1
_geom_angle_atom_site_label_2
_geom_angle_atom_site_label_3
_geom_angle
C12 O2 H2 109.5
C11 C10 C8 105.88(14)
C11 C10 C20 110.82(15)
C11 C10 C21 109.20(15)
C20 C10 C8 107.87(14)
C20 C10 C21 107.57(15)
C21 C10 C8 115.52(15)
H9A C9 H9B 108.3
C2 C9 H9A 109.8
C2 C9 H9B 109.8
C2 C9 C8 109.33(14)
C8 C9 H9A 109.8
C8 C9 H9B 109.8
C11 N3 C15 106.75(15)
C10 C11 C12 120.95(15)
N3 C11 C10 124.19(17)
N3 C11 C12 114.39(16)
C7 N2 H2A 121.9
C1 N2 H2A 121.9
C1 N2 C7 116.26(14)
H5A C5 H5B 109.0
N1 C5 H5A 111.0
N1 C5 H5B 111.0
N1 C5 C4 103.85(15)
C4 C5 H5A 111.0
C4 C5 H5B 111.0
C16 C17 H17 119.3
C18 C17 H17 119.3
C18 C17 C16 121.45(17)
H3A C3 H3B 109.0
C2 C3 H3A 111.0
C2 C3 H3B 111.0
C2 C3 C4 103.89(15)
C4 C3 H3A 111.0
C4 C3 H3B 111.0
C5 N1 C6 116.56(14)
C5 N1 C2 104.28(14)
C6 N1 C2 111.78(14)
H13A C13 H13B 107.9
C7 C13 H13A 109.1
C7 C13 H13B 109.1
C7 C13 C12 112.39(14)
C12 C13 H13A 109.1
C12 C13 H13B 109.1
N1 C6 H6A 109.7
N1 C6 H6B 109.7
N1 C6 C7 109.63(14)
H6A C6 H6B 108.2
C7 C6 H6A 109.7
C7 C6 H6B 109.7
C15 C14 C12 107.49(16)
C19 C14 C15 121.05(18)
C19 C14 C12 131.44(17)
C9 C2 C1 106.20(14)
C3 C2 C9 118.35(15)
C3 C2 C1 112.02(15)
N1 C2 C9 108.29(14)
N1 C2 C3 102.14(14)
N1 C2 C1 109.59(14)
N2 C7 C13 112.56(14)
N2 C7 C6 106.21(14)
N2 C7 C8 108.59(14)
C13 C7 C6 108.84(14)
C13 C7 C8 112.18(14)
C6 C7 C8 108.21(14)
C14 C15 N3 112.16(16)
C16 C15 N3 126.10(17)
C16 C15 C14 121.70(17)
C10 C8 H8 106.7
C9 C8 C10 113.47(14)
C9 C8 C7 108.21(14)
C9 C8 H8 106.7
C7 C8 C10 114.59(14)
C7 C8 H8 106.7
C17 C16 H16 121.4
C15 C16 C17 117.12(17)
C15 C16 H16 121.4
C5 C4 C3 105.27(15)
C5 C4 H4A 110.7
C5 C4 H4B 110.7
C3 C4 H4A 110.7
C3 C4 H4B 110.7
H4A C4 H4B 108.8
C10 C20 H20A 109.5
C10 C20 H20B 109.5
C10 C20 H20C 109.5
H20A C20 H20B 109.5
H20A C20 H20C 109.5
H20B C20 H20C 109.5
C14 C19 H19 121.0
C14 C19 C18 118.03(17)
C18 C19 H19 121.0
O2 C12 C11 115.91(14)
O2 C12 C13 106.98(14)
O2 C12 C14 114.61(15)
C13 C12 C11 106.97(14)
C14 C12 C11 99.21(14)
C14 C12 C13 113.00(15)
C17 C18 C19 120.65(18)
C17 C18 H18 119.7
C19 C18 H18 119.7
C22 O3 H3 109.5
O1 C1 N2 124.95(16)
O1 C1 C2 124.43(16)
N2 C1 C2 110.59(15)
O3 C22 H22A 109.5
O3 C22 H22B 109.5
O3 C22 H22C 109.5
H22A C22 H22B 109.5
H22A C22 H22C 109.5
H22B C22 H22C 109.5
C10 C21 H21A 109.5
C10 C21 H21B 109.5
C10 C21 H21C 109.5
H21A C21 H21B 109.5
H21A C21 H21C 109.5
H21B C21 H21C 109.5

loop_
_geom_bond_atom_site_label_1
_geom_bond_atom_site_label_2
_geom_bond_distance
O1 C1 1.230(2)
O2 H2 0.8400
O2 C12 1.419(2)
C10 C11 1.509(2)
C10 C8 1.578(2)
C10 C20 1.538(2)
C10 C21 1.548(3)
C9 H9A 0.9900
C9 H9B 0.9900
C9 C2 1.531(2)
C9 C8 1.553(2)
N3 C11 1.281(2)
N3 C15 1.439(2)
C11 C12 1.558(2)
N2 H2A 0.8800
N2 C7 1.473(2)
N2 C1 1.344(2)
C5 H5A 0.9900
C5 H5B 0.9900
C5 N1 1.472(2)
C5 C4 1.536(3)
C17 H17 0.9500
C17 C16 1.402(3)
C17 C18 1.385(3)
C3 H3A 0.9900
C3 H3B 0.9900
C3 C2 1.519(2)
C3 C4 1.554(3)
N1 C6 1.478(2)
N1 C2 1.490(2)
C13 H13A 0.9900
C13 H13B 0.9900
C13 C7 1.517(2)
C13 C12 1.532(2)
C6 H6A 0.9900
C6 H6B 0.9900
C6 C7 1.533(2)
C14 C15 1.393(3)
C14 C19 1.378(3)
C14 C12 1.507(3)
C2 C1 1.542(2)
C7 C8 1.557(2)
C15 C16 1.379(3)
C8 H8 1.0000
C16 H16 0.9500
C4 H4A 0.9900
C4 H4B 0.9900
C20 H20A 0.9800
C20 H20B 0.9800
C20 H20C 0.9800
C19 H19 0.9500
C19 C18 1.397(3)
C18 H18 0.9500
O3 H3 0.8400
O3 C22 1.415(3)
C22 H22A 0.9800
C22 H22B 0.9800
C22 H22C 0.9800
C21 H21A 0.9800
C21 H21B 0.9800
C21 H21C 0.9800

loop_
_geom_torsion_atom_site_label_1
_geom_torsion_atom_site_label_2
_geom_torsion_atom_site_label_3
_geom_torsion_atom_site_label_4
_geom_torsion
C10 C11 C12 O2 64.0(2)
C10 C11 C12 C13 -55.1(2)
C10 C11 C12 C14 -172.75(15)
C9 C2 C1 O1 -113.35(19)
C9 C2 C1 N2 64.90(18)
N3 C11 C12 O2 -123.54(17)
N3 C11 C12 C13 117.28(17)
N3 C11 C12 C14 -0.3(2)
N3 C15 C16 C17 177.35(16)
C11 C10 C8 C9 -172.25(14)
C11 C10 C8 C7 -47.26(19)
C11 N3 C15 C14 -0.2(2)
C11 N3 C15 C16 -177.93(18)
N2 C7 C8 C10 -71.60(18)
N2 C7 C8 C9 56.11(18)
C5 N1 C6 C7 119.85(16)
C5 N1 C2 C9 171.94(14)
C5 N1 C2 C3 46.31(16)
C5 N1 C2 C1 -72.62(17)
C3 C2 C1 O1 17.3(2)
C3 C2 C1 N2 -164.49(15)
N1 C5 C4 C3 17.26(18)
N1 C6 C7 N2 -56.01(18)
N1 C6 C7 C13 -177.43(14)
N1 C6 C7 C8 60.42(18)
N1 C2 C1 O1 129.88(18)
N1 C2 C1 N2 -51.87(19)
C13 C7 C8 C10 53.45(19)
C13 C7 C8 C9 -178.85(14)
C6 N1 C2 C9 -61.30(18)
C6 N1 C2 C3 173.07(14)
C6 N1 C2 C1 54.15(19)
C6 C7 C8 C10 173.53(14)
C6 C7 C8 C9 -58.77(18)
C14 C15 C16 C17 -0.2(3)
C14 C19 C18 C17 -0.4(3)
C2 C9 C8 C10 127.61(15)
C2 C9 C8 C7 -0.73(19)
C2 C3 C4 C5 10.41(18)
C2 N1 C6 C7 0.07(19)
C7 N2 C1 O1 170.93(17)
C7 N2 C1 C2 -7.3(2)
C7 C13 C12 O2 -71.25(17)
C7 C13 C12 C11 53.55(18)
C7 C13 C12 C14 161.69(14)
C15 N3 C11 C10 172.48(16)
C15 N3 C11 C12 0.3(2)
C15 C14 C19 C18 0.8(3)
C15 C14 C12 O2 124.30(15)
C15 C14 C12 C11 0.17(18)
C15 C14 C12 C13 -112.78(16)
C8 C10 C11 N3 -120.72(19)
C8 C10 C11 C12 50.9(2)
C8 C9 C2 C3 176.00(15)
C8 C9 C2 N1 60.53(18)
C8 C9 C2 C1 -57.11(18)
C16 C17 C18 C19 -0.3(3)
C4 C5 N1 C6 -163.15(15)
C4 C5 N1 C2 -39.43(16)
C4 C3 C2 C9 -152.59(16)
C4 C3 C2 N1 -33.85(17)
C4 C3 C2 C1 83.34(17)
C20 C10 C11 N3 -4.0(2)
C20 C10 C11 C12 167.64(16)
C20 C10 C8 C9 69.07(19)
C20 C10 C8 C7 -165.95(15)
C19 C14 C15 N3 -178.38(15)
C19 C14 C15 C16 -0.5(3)
C19 C14 C12 O2 -57.6(3)
C19 C14 C12 C11 178.31(18)
C19 C14 C12 C13 65.3(2)
C12 C13 C7 N2 66.41(18)
C12 C13 C7 C6 -176.13(14)
C12 C13 C7 C8 -56.43(19)
C12 C14 C15 N3 0.0(2)
C12 C14 C15 C16 177.83(16)
C12 C14 C19 C18 -177.09(18)
C18 C17 C16 C15 0.6(3)
C1 N2 C7 C13 -178.81(14)
C1 N2 C7 C6 62.18(19)
C1 N2 C7 C8 -53.99(19)
C21 C10 C11 N3 114.30(19)
C21 C10 C11 C12 -74.0(2)
C21 C10 C8 C9 -51.3(2)
C21 C10 C8 C7 73.70(19)
